data_7104057
loop_
_publ_author_name
'Rather, Beth'
'Zaworotko, Michael J'

_publ_section_title
;
 A 3D metal-organic network, [Cu2(glutarate)2(4,4'-bipyridine)], that
 exhibits single-crystal to single-crystal dehydration and rehydration.
;
_journal_issue 7
_journal_name_full 'Chemical communications (Cambridge, England)'
_journal_page_first 830
_journal_page_last 831
_journal_paper_doi 10.1039/b301219k
_journal_year 2003
_chemical_formula_moiety '(C20 H20 Cu2 N2 O8)n,3n(H2 O1)'
_chemical_formula_sum 'C20 H20 Cu2 N2 O11'
_chemical_formula_weight 591.46
_chemical_name_systematic
; 
? 
;
_space_group_IT_number 15
_symmetry_cell_setting monoclinic
_symmetry_space_group_name_Hall '-C 2yc'
_symmetry_space_group_name_H-M 'C 1 2/c 1'
_atom_sites_solution_hydrogens geom
_atom_sites_solution_primary direct
_atom_sites_solution_secondary difmap
_audit_creation_method SHELXL-97
_cell_angle_alpha 90.00
_cell_angle_beta 101.007(2)
_cell_angle_gamma 90.00
_cell_formula_units_Z 4
_cell_length_a 21.351(2)
_cell_length_b 13.1381(13)
_cell_length_c 8.5699(9)
_cell_measurement_reflns_used 4335
_cell_measurement_temperature 100(2)
_cell_measurement_theta_max 27.11
_cell_measurement_theta_min 2.80
_cell_volume 2359.8(4)
_computing_cell_refinement 'Bruker SMART'
_computing_data_collection 'Bruker SMART'
_computing_data_reduction 'Bruker SAINT'
_computing_molecular_graphics 'Bruker SHELXTL'
_computing_publication_material 'Bruker SHELXTL'
_computing_structure_refinement 'SHELXL-97 (Sheldrick, 1997)'
_computing_structure_solution 'SHELXS-97 (Sheldrick, 1990)'
_diffrn_ambient_temperature 100(2)
_diffrn_measured_fraction_theta_full 0.993
_diffrn_measured_fraction_theta_max 0.993
_diffrn_measurement_device_type 'CCD area detector'
_diffrn_measurement_method 'phi and omega scans'
_diffrn_radiation_monochromator graphite
_diffrn_radiation_source 'fine-focus sealed tube'
_diffrn_radiation_type MoK\a
_diffrn_radiation_wavelength 0.71073
_diffrn_reflns_av_R_equivalents 0.0304
_diffrn_reflns_av_sigmaI/netI 0.0387
_diffrn_reflns_limit_h_max 27
_diffrn_reflns_limit_h_min -27
_diffrn_reflns_limit_k_max 16
_diffrn_reflns_limit_k_min -9
_diffrn_reflns_limit_l_max 10
_diffrn_reflns_limit_l_min -10
_diffrn_reflns_number 6920
_diffrn_reflns_theta_full 27.12
_diffrn_reflns_theta_max 27.12
_diffrn_reflns_theta_min 1.83
_exptl_absorpt_coefficient_mu 1.864
_exptl_absorpt_correction_T_max 1.0000
_exptl_absorpt_correction_T_min 0.8057
_exptl_absorpt_correction_type SADABS
_exptl_crystal_colour green
_exptl_crystal_density_diffrn 1.665
_exptl_crystal_density_meas 0
_exptl_crystal_density_method 'not measured'
_exptl_crystal_description diamondoid
_exptl_crystal_F_000 1200
_exptl_crystal_size_max 0.08
_exptl_crystal_size_mid 0.08
_exptl_crystal_size_min 0.08
_refine_diff_density_max 0.628
_refine_diff_density_min -0.328
_refine_diff_density_rms 0.111
_refine_ls_extinction_method none
_refine_ls_goodness_of_fit_ref 1.094
_refine_ls_hydrogen_treatment mixed
_refine_ls_matrix_type full
_refine_ls_number_parameters 182
_refine_ls_number_reflns 2582
_refine_ls_number_restraints 0
_refine_ls_restrained_S_all 1.094
_refine_ls_R_factor_all 0.0465
_refine_ls_R_factor_gt 0.0380
_refine_ls_shift/su_max 0.000
_refine_ls_shift/su_mean 0.000
_refine_ls_structure_factor_coef Fsqd
_refine_ls_weighting_details 'calc w=1/[\s^2^(Fo^2^)+(0.0637P)^2^+3.7481P] where P=(Fo^2^+2Fc^2^)/3'
_refine_ls_weighting_scheme calc
_refine_ls_wR_factor_gt 0.1071
_refine_ls_wR_factor_ref 0.1112
_reflns_number_gt 2227
_reflns_number_total 2582
_reflns_threshold_expression >2sigma(I)
_cod_duplicate_entry 7113566
_cod_data_source_file b301219k.txt
_cod_data_source_block compound1c
_cod_depositor_comments
;
The following automatic conversions were performed:
'_symmetry_cell_setting' value 'Monoclinic' changed to 'monoclinic'
according to '/home/saulius/struct/CIF-dictionaries/cif_core.dic'
dictionary named 'cif_core.dic' version 2.4.1 from 2010-06-29.

Automatic conversion script
Id: cif_fix_enum 1527 2010-12-29 10:47:43Z saulius 
;
_cod_original_sg_symbol_H-M C2/c
_cod_database_code 7104057

loop_
_symmetry_equiv_pos_as_xyz
'x, y, z'
'-x, y, -z+1/2'
'x+1/2, y+1/2, z'
'-x+1/2, y+1/2, -z+1/2'
'-x, -y, -z'
'x, -y, z-1/2'
'-x+1/2, -y+1/2, -z'
'x+1/2, -y+1/2, z-1/2'

loop_
_atom_site_label
_atom_site_type_symbol
_atom_site_fract_x
_atom_site_fract_y
_atom_site_fract_z
_atom_site_U_iso_or_equiv
_atom_site_adp_type
_atom_site_occupancy
_atom_site_symmetry_multiplicity
_atom_site_calc_flag
_atom_site_refinement_flags
_atom_site_disorder_assembly
_atom_site_disorder_group
Cu1 Cu 0.302182(15) 0.29456(3) 0.07568(4) 0.01228(14) Uani 1 1 d . . .
N1 N 0.37958(11) 0.3723(2) 0.2283(3) 0.0164(5) Uani 1 1 d . . .
O1 O 0.33266(10) 0.15573(16) 0.1346(3) 0.0184(5) Uani 1 1 d . . .
O2 O 0.24366(10) 0.08061(16) 0.0091(3) 0.0211(5) Uani 1 1 d . . .
O3 O 0.24667(10) -0.20829(16) 0.2512(3) 0.0184(5) Uani 1 1 d . . .
O4 O 0.33698(11) -0.27828(17) 0.3801(3) 0.0217(5) Uani 1 1 d . . .
C1 C 0.29854(14) 0.0790(2) 0.0941(3) 0.0146(6) Uani 1 1 d . . .
C2 C 0.32458(15) -0.0224(2) 0.1583(3) 0.0173(6) Uani 1 1 d . . .
H2A H 0.3058 -0.0392 0.2522 0.021 Uiso 1 1 calc R . .
H2B H 0.3712 -0.0156 0.1951 0.021 Uiso 1 1 calc R . .
C3 C 0.31212(15) -0.1107(2) 0.0414(3) 0.0172(6) Uani 1 1 d . . .
H3A H 0.3346 -0.0981 -0.0476 0.021 Uiso 1 1 calc R . .
H3B H 0.2658 -0.1147 -0.0030 0.021 Uiso 1 1 calc R . .
C4 C 0.33457(15) -0.2124(2) 0.1204(4) 0.0171(6) Uani 1 1 d . . .
H4A H 0.3244 -0.2677 0.0412 0.020 Uiso 1 1 calc R . .
H4B H 0.3815 -0.2106 0.1561 0.020 Uiso 1 1 calc R . .
C5 C 0.30359(14) -0.2352(2) 0.2614(3) 0.0149(6) Uani 1 1 d . . .
C6 C 0.38007(17) 0.4726(3) 0.2419(5) 0.0393(11) Uani 1 1 d . . .
H6 H 0.3473 0.5104 0.1764 0.047 Uiso 1 1 calc R . .
C7 C 0.42610(19) 0.5249(3) 0.3469(6) 0.0469(13) Uani 1 1 d . . .
H7 H 0.4244 0.5971 0.3521 0.056 Uiso 1 1 calc R . .
C8 C 0.47442(14) 0.4730(2) 0.4440(3) 0.0166(6) Uani 1 1 d . . .
C9 C 0.47312(17) 0.3688(3) 0.4310(4) 0.0301(8) Uani 1 1 d . . .
H9 H 0.5050 0.3289 0.4956 0.036 Uiso 1 1 calc R . .
C10 C 0.42512(18) 0.3222(3) 0.3233(4) 0.0305(8) Uani 1 1 d . . .
H10 H 0.4250 0.2500 0.3175 0.037 Uiso 1 1 calc R . .
O1AW O 0.5000 0.902(5) 0.2500 0.220(17) Uani 0.50 2 d SP . .
O1BW O 0.5000 1.0335(18) 0.2500 0.213(18) Uani 0.50 2 d SP . .
O2W O 0.5065(13) 0.899(4) 0.085(6) 0.23(3) Uani 0.33 1 d P . .
O3W O 0.5416(6) 0.8683(13) -0.027(3) 0.143(9) Uani 0.33 1 d P . .
O4W O 0.4988(15) 0.975(3) 0.156(13) 0.53(12) Uani 0.33 1 d P . .

loop_
_atom_site_aniso_label
_atom_site_aniso_U_11
_atom_site_aniso_U_22
_atom_site_aniso_U_33
_atom_site_aniso_U_23
_atom_site_aniso_U_13
_atom_site_aniso_U_12
Cu1 0.0149(2) 0.0096(2) 0.0106(2) -0.00126(13) -0.00188(13) -0.00184(13)
N1 0.0158(11) 0.0177(13) 0.0144(12) -0.0027(10) -0.0007(10) -0.0042(10)
O1 0.0185(10) 0.0112(10) 0.0234(11) -0.0005(9) -0.0011(9) 0.0001(8)
O2 0.0236(11) 0.0127(11) 0.0217(11) 0.0024(9) -0.0091(9) -0.0022(9)
O3 0.0186(10) 0.0204(11) 0.0150(10) 0.0024(9) 0.0000(8) 0.0016(8)
O4 0.0231(11) 0.0259(12) 0.0157(11) 0.0072(9) 0.0023(9) 0.0100(9)
C1 0.0210(14) 0.0126(14) 0.0098(13) 0.0005(11) 0.0017(11) 0.0012(11)
C2 0.0238(15) 0.0124(14) 0.0135(14) 0.0026(12) -0.0024(12) 0.0008(12)
C3 0.0264(15) 0.0132(14) 0.0109(13) 0.0003(12) 0.0013(12) -0.0005(12)
C4 0.0255(15) 0.0105(14) 0.0148(14) 0.0000(11) 0.0031(12) 0.0030(11)
C5 0.0214(14) 0.0088(13) 0.0130(14) -0.0024(11) -0.0006(11) -0.0002(11)
C6 0.0259(17) 0.0183(17) 0.061(3) -0.0134(18) -0.0244(17) 0.0058(14)
C7 0.034(2) 0.0157(17) 0.075(3) -0.0215(19) -0.029(2) 0.0091(15)
C8 0.0153(13) 0.0181(15) 0.0156(14) -0.0062(12) 0.0009(11) -0.0030(12)
C9 0.0329(18) 0.0176(16) 0.0305(19) 0.0050(14) -0.0178(15) -0.0058(14)
C10 0.0357(19) 0.0143(15) 0.033(2) 0.0016(14) -0.0162(16) -0.0068(14)
O1AW 0.020(8) 0.31(6) 0.32(6) 0.000 0.020(18) 0.000
O1BW 0.032(8) 0.099(15) 0.50(6) 0.000 0.036(17) 0.000
O2W 0.077(16) 0.29(5) 0.33(5) -0.22(5) 0.02(2) -0.02(2)
O3W 0.041(7) 0.097(12) 0.30(3) -0.083(15) 0.055(11) -0.033(7)
O4W 0.043(11) 0.15(3) 1.3(3) -0.33(7) -0.24(9) 0.06(2)

loop_
_atom_type_symbol
_atom_type_description
_atom_type_scat_dispersion_real
_atom_type_scat_dispersion_imag
_atom_type_scat_source
C C 0.0033 0.0016 'International Tables Vol C Tables 4.2.6.8 and 6.1.1.4'
H H 0.0000 0.0000 'International Tables Vol C Tables 4.2.6.8 and 6.1.1.4'
N N 0.0061 0.0033 'International Tables Vol C Tables 4.2.6.8 and 6.1.1.4'
O O 0.0106 0.0060 'International Tables Vol C Tables 4.2.6.8 and 6.1.1.4'
Cu Cu 0.3201 1.2651 'International Tables Vol C Tables 4.2.6.8 and 6.1.1.4'

loop_
_geom_angle_atom_site_label_1
_geom_angle_atom_site_label_2
_geom_angle_atom_site_label_3
_geom_angle
_geom_angle_site_symmetry_1
_geom_angle_site_symmetry_3
_geom_angle_publ_flag
O1 Cu1 O3 89.20(9) . 4 ?
O1 Cu1 O4 87.57(10) . 6 ?
O3 Cu1 O4 168.05(9) 4 6 ?
O1 Cu1 O2 168.26(8) . 7 ?
O3 Cu1 O2 89.78(10) 4 7 ?
O4 Cu1 O2 91.05(10) 6 7 ?
O1 Cu1 N1 96.08(9) . . ?
O3 Cu1 N1 90.39(9) 4 . ?
O4 Cu1 N1 101.39(9) 6 . ?
O2 Cu1 N1 95.62(9) 7 . ?
O1 Cu1 Cu1 85.49(6) . 7 ?
O3 Cu1 Cu1 80.92(6) 4 7 ?
O4 Cu1 Cu1 87.35(6) 6 7 ?
O2 Cu1 Cu1 82.80(6) 7 7 ?
N1 Cu1 Cu1 171.17(7) . 7 ?
C10 N1 C6 116.8(3) . . ?
C10 N1 Cu1 121.8(2) . . ?
C6 N1 Cu1 121.1(2) . . ?
C1 O1 Cu1 121.87(19) . . ?
C1 O2 Cu1 124.7(2) . 7 ?
C5 O3 Cu1 126.8(2) . 4_545 ?
C5 O4 Cu1 119.3(2) . 6_556 ?
O1 C1 O2 125.1(3) . . ?
O1 C1 C2 117.1(2) . . ?
O2 C1 C2 117.8(3) . . ?
C1 C2 C3 115.3(2) . . ?
C2 C3 C4 111.9(2) . . ?
C5 C4 C3 112.2(2) . . ?
O3 C5 O4 125.1(3) . . ?
O3 C5 C4 117.0(3) . . ?
O4 C5 C4 117.9(3) . . ?
N1 C6 C7 123.1(3) . . ?
C8 C7 C6 120.3(3) . . ?
C9 C8 C7 116.3(3) . . ?
C9 C8 C8 121.9(3) . 5_666 ?
C7 C8 C8 121.8(4) . 5_666 ?
C8 C9 C10 119.7(3) . . ?
N1 C10 C9 123.8(3) . . ?
O4W O1AW O4W 80(10) 2_655 . ?
O4W O1AW O2W 131(9) 2_655 . ?
O4W O1AW O2W 52(3) . . ?
O4W O1AW O2W 52(3) 2_655 2_655 ?
O4W O1AW O2W 131(9) . 2_655 ?
O2W O1AW O2W 177(8) . 2_655 ?
O4W O1AW O1BW 40(5) 2_655 . ?
O4W O1AW O1BW 40(5) . . ?
O2W O1AW O1BW 91(4) . . ?
O2W O1AW O1BW 91(4) 2_655 . ?
O4W O1BW O4W 92(10) . 2_655 ?
O4W O1BW O1AW 46(5) . . ?
O4W O1BW O1AW 46(5) 2_655 . ?
O4W O2W O3W 138(8) . . ?
O4W O2W O1AW 55(5) . . ?
O3W O2W O1AW 148(4) . . ?
O1BW O4W O2W 164(9) . . ?
O1BW O4W O1AW 94(10) . . ?
O2W O4W O1AW 73(4) . . ?
O1BW O4W O4W 44(5) . 2_655 ?
O2W O4W O4W 122(7) . 2_655 ?
O1AW O4W O4W 50(5) . 2_655 ?

loop_
_geom_bond_atom_site_label_1
_geom_bond_atom_site_label_2
_geom_bond_distance
_geom_bond_site_symmetry_2
_geom_bond_publ_flag
Cu1 O1 1.970(2) . ?
Cu1 O3 1.970(2) 4 ?
Cu1 O4 1.970(2) 6 ?
Cu1 O2 1.976(2) 7 ?
Cu1 N1 2.159(2) . ?
Cu1 Cu1 2.6297(7) 7 ?
N1 C10 1.319(4) . ?
N1 C6 1.322(4) . ?
O1 C1 1.254(4) . ?
O2 C1 1.256(3) . ?
O2 Cu1 1.976(2) 7 ?
O3 C5 1.253(4) . ?
O3 Cu1 1.970(2) 4_545 ?
O4 C5 1.260(4) . ?
O4 Cu1 1.970(2) 6_556 ?
C1 C2 1.505(4) . ?
C2 C3 1.523(4) . ?
C3 C4 1.532(4) . ?
C4 C5 1.514(4) . ?
C6 C7 1.382(5) . ?
C7 C8 1.376(5) . ?
C8 C9 1.373(4) . ?
C8 C8 1.489(5) 5_666 ?
C9 C10 1.384(4) . ?
O1AW O4W 1.24(8) 2_655 ?
O1AW O4W 1.24(8) . ?
O1AW O2W 1.45(5) . ?
O1AW O2W 1.45(5) 2_655 ?
O1AW O1BW 1.73(6) . ?
O1BW O4W 1.12(7) . ?
O1BW O4W 1.12(7) 2_655 ?
O2W O4W 1.19(5) . ?
O2W O3W 1.38(4) . ?
O4W O4W 1.6(2) 2_655 ?

loop_
_geom_torsion_atom_site_label_1
_geom_torsion_atom_site_label_2
_geom_torsion_atom_site_label_3
_geom_torsion_atom_site_label_4
_geom_torsion
_geom_torsion_site_symmetry_1
_geom_torsion_site_symmetry_2
_geom_torsion_site_symmetry_3
_geom_torsion_site_symmetry_4
_geom_torsion_publ_flag
C1 C2 C3 C4 -174.7(3) . . . . ?
C2 C3 C4 C5 57.1(3) . . . . ?
